data_4073786
loop_
_publ_author_name
'Zhao, Qiang'
'Liu, Shujuan'
'Shi, Mei'
'Li, Fuyou'
'Jing, Hao'
'Yi, Tao'
'Huang, Chunhui'

_publ_section_title
;
 Tuning Photophysical and Electrochemical Properties of Cationic
 Iridium(III) Complex Salts with Imidazolyl Substituents by Proton and
 Anions
;
_journal_issue 24
_journal_name_full Organometallics
_journal_page_first 5922
_journal_paper_doi 10.1021/om700623j
_journal_volume 26
_journal_year 2007
_chemical_formula_sum 'C43 H30 Cl4 F6 Ir N6 O0 P'
_chemical_formula_weight 1109.70
_chemical_name_systematic
; 
 ? 
;
_space_group_IT_number 14
_symmetry_cell_setting monoclinic
_symmetry_space_group_name_Hall '-P 2ybc'
_symmetry_space_group_name_H-M 'P 1 21/c 1'
_atom_sites_solution_hydrogens geom
_atom_sites_solution_primary direct
_atom_sites_solution_secondary difmap
_audit_creation_method SHELXL-97
_cell_angle_alpha 90.00
_cell_angle_beta 93.05(3)
_cell_angle_gamma 90.00
_cell_formula_units_Z 4
_cell_length_a 14.079(3)
_cell_length_b 12.862(3)
_cell_length_c 23.706(5)
_cell_measurement_temperature 293(2)
_cell_volume 4286.7(16)
_computing_cell_refinement 'Bruker XSCANS'
_computing_data_collection 'Bruker XSCANS'
_computing_data_reduction 'Bruker SHELXTL'
_computing_molecular_graphics 'Bruker SHELXTL'
_computing_structure_refinement 'SHELXL-97 (Sheldrick, 1997)'
_computing_structure_solution 'SHELXS-97 (Sheldrick, 1990)'
_diffrn_ambient_temperature 293(2)
_diffrn_measured_fraction_theta_full 0.993
_diffrn_measured_fraction_theta_max 0.993
_diffrn_radiation_monochromator graphite
_diffrn_radiation_source 'fine-focus sealed tube'
_diffrn_radiation_type MoK\a
_diffrn_radiation_wavelength 0.71073
_diffrn_reflns_av_R_equivalents 0.0480
_diffrn_reflns_av_sigmaI/netI 0.0731
_diffrn_reflns_limit_h_max 13
_diffrn_reflns_limit_h_min -18
_diffrn_reflns_limit_k_max 16
_diffrn_reflns_limit_k_min -12
_diffrn_reflns_limit_l_max 30
_diffrn_reflns_limit_l_min -29
_diffrn_reflns_number 21251
_diffrn_reflns_theta_full 27.19
_diffrn_reflns_theta_max 27.19
_diffrn_reflns_theta_min 1.45
_exptl_absorpt_coefficient_mu 3.468
_exptl_absorpt_correction_T_max 0.7689
_exptl_absorpt_correction_T_min 0.7231
_exptl_absorpt_correction_type none
_exptl_crystal_density_diffrn 1.719
_exptl_crystal_density_method 'not measured'
_exptl_crystal_F_000 2176
_exptl_crystal_size_max 0.10
_exptl_crystal_size_mid 0.10
_exptl_crystal_size_min 0.08
_refine_diff_density_max 0.998
_refine_diff_density_min -0.709
_refine_diff_density_rms 0.106
_refine_ls_extinction_method none
_refine_ls_goodness_of_fit_ref 0.964
_refine_ls_hydrogen_treatment geom
_refine_ls_matrix_type full
_refine_ls_number_parameters 586
_refine_ls_number_reflns 9486
_refine_ls_number_restraints 0
_refine_ls_restrained_S_all 0.964
_refine_ls_R_factor_all 0.0779
_refine_ls_R_factor_gt 0.0396
_refine_ls_shift/su_max 0.003
_refine_ls_shift/su_mean 0.000
_refine_ls_structure_factor_coef Fsqd
_refine_ls_weighting_details 'calc w=1/[\s^2^(Fo^2^)+(0.0388P)^2^+0.0000P] where P=(Fo^2^+2Fc^2^)/3'
_refine_ls_weighting_scheme calc
_refine_ls_wR_factor_gt 0.0783
_refine_ls_wR_factor_ref 0.0901
_reflns_number_gt 6309
_reflns_number_total 9486
_reflns_threshold_expression >2sigma(I)
_cod_data_source_file om700623j-file001.cif
_cod_data_source_block f50303a
_cod_original_cell_volume 4286.7(15)
_cod_original_sg_symbol_H-M P2(1)/c
_cod_database_code 4073786

loop_
_symmetry_equiv_pos_as_xyz
'x, y, z'
'-x, y+1/2, -z+1/2'
'-x, -y, -z'
'x, -y-1/2, z-1/2'

loop_
_atom_site_label
_atom_site_type_symbol
_atom_site_fract_x
_atom_site_fract_y
_atom_site_fract_z
_atom_site_U_iso_or_equiv
_atom_site_adp_type
_atom_site_occupancy
_atom_site_symmetry_multiplicity
_atom_site_calc_flag
_atom_site_refinement_flags
_atom_site_disorder_assembly
_atom_site_disorder_group
Ir1 Ir 0.766487(13) 1.287238(15) 0.670295(8) 0.03598(7) Uani 1 1 d . . .
N1 N 0.6958(3) 1.4104(3) 0.63396(16) 0.0383(10) Uani 1 1 d . . .
N2 N 0.8525(3) 1.1812(3) 0.71186(18) 0.0458(11) Uani 1 1 d . . .
N3 N 0.7306(3) 1.1864(3) 0.60038(16) 0.0364(9) Uani 1 1 d . . .
N4 N 0.6431(3) 1.2077(3) 0.69680(16) 0.0385(9) Uani 1 1 d . . .
N5 N 0.4457(3) 0.9052(3) 0.63967(17) 0.0447(11) Uani 1 1 d . . .
N6 N 0.5194(3) 0.8877(3) 0.55953(17) 0.0416(10) Uani 1 1 d . . .
H6A H 0.5342 0.8629 0.5275 0.050 Uiso 1 1 calc R . .
C1 C 0.9707(4) 1.3272(5) 0.6344(2) 0.0570(16) Uani 1 1 d . . .
H1A H 0.9897 1.2653 0.6519 0.068 Uiso 1 1 calc R . .
C2 C 1.0364(4) 1.3870(6) 0.6067(3) 0.0670(18) Uani 1 1 d . . .
H2A H 1.0994 1.3652 0.6064 0.080 Uiso 1 1 calc R . .
C3 C 1.0098(5) 1.4766(6) 0.5800(3) 0.072(2) Uani 1 1 d . . .
H3A H 1.0543 1.5153 0.5614 0.087 Uiso 1 1 calc R . .
C4 C 0.9176(4) 1.5102(5) 0.5807(3) 0.0643(17) Uani 1 1 d . . .
H4A H 0.8993 1.5714 0.5623 0.077 Uiso 1 1 calc R . .
C5 C 0.8518(4) 1.4528(4) 0.6089(2) 0.0449(13) Uani 1 1 d . . .
C6 C 0.8763(3) 1.3605(4) 0.6361(2) 0.0401(12) Uani 1 1 d . . .
C7 C 0.7517(4) 1.4842(4) 0.6108(2) 0.0411(12) Uani 1 1 d . . .
C8 C 0.7131(4) 1.5779(5) 0.5923(2) 0.0577(15) Uani 1 1 d . . .
H8A H 0.7517 1.6285 0.5774 0.069 Uiso 1 1 calc R . .
C9 C 0.6182(5) 1.5954(5) 0.5962(3) 0.0655(17) Uani 1 1 d . . .
H9A H 0.5919 1.6588 0.5848 0.079 Uiso 1 1 calc R . .
C10 C 0.5618(4) 1.5198(5) 0.6170(2) 0.0573(16) Uani 1 1 d . . .
H10A H 0.4967 1.5301 0.6187 0.069 Uiso 1 1 calc R . .
C11 C 0.6030(4) 1.4280(4) 0.6352(2) 0.0455(13) Uani 1 1 d . . .
H11A H 0.5644 1.3763 0.6490 0.055 Uiso 1 1 calc R . .
C12 C 0.8776(4) 1.0889(5) 0.6914(3) 0.0640(17) Uani 1 1 d . . .
H12A H 0.8507 1.0676 0.6566 0.077 Uiso 1 1 calc R . .
C13 C 0.9411(5) 1.0247(6) 0.7195(3) 0.081(2) Uani 1 1 d . . .
H13A H 0.9577 0.9613 0.7039 0.097 Uiso 1 1 calc R . .
C14 C 0.9800(5) 1.0551(7) 0.7709(4) 0.091(3) Uani 1 1 d . . .
H14A H 1.0233 1.0124 0.7907 0.109 Uiso 1 1 calc R . .
C15 C 0.9549(5) 1.1483(6) 0.7929(3) 0.077(2) Uani 1 1 d . . .
H15A H 0.9812 1.1692 0.8279 0.092 Uiso 1 1 calc R . .
C16 C 0.8903(4) 1.2121(5) 0.7635(2) 0.0534(14) Uani 1 1 d . . .
C17 C 0.8568(4) 1.3132(5) 0.7817(2) 0.0486(14) Uani 1 1 d . . .
C18 C 0.8825(5) 1.3572(7) 0.8344(2) 0.073(2) Uani 1 1 d . . .
H18A H 0.9231 1.3215 0.8599 0.087 Uiso 1 1 calc R . .
C19 C 0.8480(5) 1.4519(7) 0.8483(3) 0.080(2) Uani 1 1 d . . .
H19A H 0.8649 1.4807 0.8834 0.096 Uiso 1 1 calc R . .
C20 C 0.7888(5) 1.5047(6) 0.8112(3) 0.074(2) Uani 1 1 d . . .
H20A H 0.7646 1.5688 0.8216 0.089 Uiso 1 1 calc R . .
C21 C 0.7640(4) 1.4643(5) 0.7580(2) 0.0560(15) Uani 1 1 d . . .
H21A H 0.7255 1.5029 0.7327 0.067 Uiso 1 1 calc R . .
C22 C 0.7961(3) 1.3665(4) 0.7421(2) 0.0401(12) Uani 1 1 d . . .
C23 C 0.7737(4) 1.1814(4) 0.5521(2) 0.0443(13) Uani 1 1 d . . .
H23A H 0.8208 1.2298 0.5452 0.053 Uiso 1 1 calc R . .
C24 C 0.7509(4) 1.1069(4) 0.5119(2) 0.0465(13) Uani 1 1 d . . .
H24A H 0.7830 1.1057 0.4786 0.056 Uiso 1 1 calc R . .
C25 C 0.6815(3) 1.0344(4) 0.5201(2) 0.0445(13) Uani 1 1 d . . .
H25A H 0.6664 0.9837 0.4931 0.053 Uiso 1 1 calc R . .
C26 C 0.6340(3) 1.0394(4) 0.57067(19) 0.0379(11) Uani 1 1 d . . .
C27 C 0.6596(3) 1.1175(4) 0.6099(2) 0.0355(11) Uani 1 1 d . . .
C28 C 0.6123(3) 1.1289(4) 0.66173(19) 0.0358(11) Uani 1 1 d . . .
C29 C 0.5375(4) 1.0629(4) 0.6749(2) 0.0419(12) Uani 1 1 d . . .
C30 C 0.4919(4) 1.0817(5) 0.7246(2) 0.0541(15) Uani 1 1 d . . .
H30A H 0.4424 1.0392 0.7350 0.065 Uiso 1 1 calc R . .
C31 C 0.5211(4) 1.1635(5) 0.7577(2) 0.0571(16) Uani 1 1 d . . .
H31A H 0.4898 1.1782 0.7903 0.069 Uiso 1 1 calc R . .
C32 C 0.5965(4) 1.2245(4) 0.7434(2) 0.0484(13) Uani 1 1 d . . .
H32A H 0.6155 1.2792 0.7671 0.058 Uiso 1 1 calc R . .
C33 C 0.5595(3) 0.9714(4) 0.5866(2) 0.0387(12) Uani 1 1 d . . .
C34 C 0.5133(3) 0.9808(4) 0.6362(2) 0.0398(12) Uani 1 1 d . . .
C35 C 0.4510(3) 0.8506(4) 0.5932(2) 0.0414(12) Uani 1 1 d . . .
C36 C 0.3924(4) 0.7588(4) 0.5791(2) 0.0417(12) Uani 1 1 d . . .
C37 C 0.4096(4) 0.6947(4) 0.5334(2) 0.0513(14) Uani 1 1 d . . .
H37A H 0.4594 0.7101 0.5105 0.062 Uiso 1 1 calc R . .
C38 C 0.3540(4) 0.6091(5) 0.5219(3) 0.0600(16) Uani 1 1 d . . .
H38A H 0.3663 0.5666 0.4914 0.072 Uiso 1 1 calc R . .
C39 C 0.2797(5) 0.5859(5) 0.5553(3) 0.0716(19) Uani 1 1 d . . .
H39A H 0.2432 0.5267 0.5482 0.086 Uiso 1 1 calc R . .
C40 C 0.2600(4) 0.6505(5) 0.5991(3) 0.0674(18) Uani 1 1 d . . .
H40A H 0.2084 0.6363 0.6208 0.081 Uiso 1 1 calc R . .
C41 C 0.3159(4) 0.7364(5) 0.6113(2) 0.0543(15) Uani 1 1 d . . .
H41A H 0.3022 0.7795 0.6414 0.065 Uiso 1 1 calc R . .
P1 P 0.64863(13) 0.74936(15) 0.42932(8) 0.0634(5) Uani 1 1 d . . .
F1 F 0.6109(4) 0.7409(5) 0.36739(19) 0.155(2) Uani 1 1 d . . .
F2 F 0.7043(4) 0.8505(4) 0.4173(2) 0.142(2) Uani 1 1 d . . .
F3 F 0.7371(3) 0.6832(4) 0.4193(3) 0.140(2) Uani 1 1 d . . .
F4 F 0.5928(3) 0.6500(4) 0.4459(2) 0.1231(17) Uani 1 1 d . . .
F5 F 0.5590(3) 0.8180(4) 0.44284(17) 0.1050(15) Uani 1 1 d . . .
F6 F 0.6791(3) 0.7642(4) 0.49441(17) 0.1051(15) Uani 1 1 d . . .
C42 C 1.2493(11) 1.3325(12) 0.7292(5) 0.177(5) Uani 1 1 d . . .
C43 C 1.0884(15) 1.1858(15) 0.4897(7) 0.220(9) Uani 1 1 d . . .
Cl1' Cl 1.2712(9) 1.2959(11) 0.7971(4) 0.231(6) Uani 0.50 1 d P A 1
Cl2' Cl 1.2843(5) 1.4611(5) 0.7173(3) 0.140(2) Uani 0.50 1 d P A 1
Cl1 Cl 1.1695(9) 1.2546(8) 0.7606(6) 0.268(5) Uani 0.50 1 d P A 2
Cl2 Cl 1.3188(8) 1.3776(15) 0.7743(10) 0.434(15) Uani 0.50 1 d P A 2
Cl3 Cl 1.0066(6) 1.1127(13) 0.5099(5) 0.303(7) Uani 0.50 1 d P B 1
Cl4 Cl 1.1376(5) 1.1590(5) 0.4153(2) 0.0987(16) Uani 0.50 1 d P B 1
Cl3' Cl 0.9847(4) 1.2380(5) 0.47539(19) 0.1144(17) Uani 0.50 1 d P B 2
Cl4' Cl 1.1112(13) 1.1279(17) 0.4343(12) 0.54(2) Uani 0.50 1 d P B 2

loop_
_atom_site_aniso_label
_atom_site_aniso_U_11
_atom_site_aniso_U_22
_atom_site_aniso_U_33
_atom_site_aniso_U_23
_atom_site_aniso_U_13
_atom_site_aniso_U_12
Ir1 0.03164(11) 0.03906(11) 0.03722(11) -0.00083(10) 0.00156(7) 0.00086(10)
N1 0.030(2) 0.041(3) 0.044(2) -0.004(2) 0.0001(18) 0.0010(18)
N2 0.038(2) 0.050(3) 0.049(3) 0.009(2) 0.004(2) 0.005(2)
N3 0.036(2) 0.038(2) 0.035(2) -0.0014(17) 0.0033(18) 0.0013(18)
N4 0.038(2) 0.042(2) 0.035(2) 0.000(2) 0.0006(17) -0.002(2)
N5 0.038(2) 0.049(3) 0.047(3) -0.002(2) 0.005(2) -0.011(2)
N6 0.039(2) 0.046(3) 0.040(2) -0.006(2) 0.0036(19) -0.002(2)
C1 0.040(3) 0.067(4) 0.065(4) -0.009(3) 0.009(3) 0.005(3)
C2 0.041(3) 0.092(6) 0.069(4) -0.010(4) 0.012(3) -0.007(3)
C3 0.054(4) 0.096(6) 0.067(4) -0.001(4) 0.010(3) -0.028(4)
C4 0.058(4) 0.074(5) 0.061(4) 0.012(3) 0.004(3) -0.022(3)
C5 0.044(3) 0.051(3) 0.040(3) -0.004(3) 0.002(2) -0.009(3)
C6 0.028(3) 0.047(3) 0.046(3) -0.009(3) 0.003(2) -0.005(2)
C7 0.042(3) 0.041(3) 0.039(3) 0.000(2) -0.007(2) -0.006(2)
C8 0.058(4) 0.051(4) 0.063(4) 0.007(3) -0.005(3) -0.008(3)
C9 0.063(4) 0.049(4) 0.083(5) 0.007(3) -0.009(4) 0.013(3)
C10 0.040(3) 0.070(4) 0.061(4) -0.003(3) -0.002(3) 0.017(3)
C11 0.039(3) 0.051(3) 0.047(3) 0.003(3) 0.000(2) 0.000(3)
C12 0.062(4) 0.060(4) 0.070(4) 0.008(3) 0.006(3) 0.024(3)
C13 0.068(5) 0.075(5) 0.102(6) 0.027(4) 0.017(4) 0.033(4)
C14 0.065(5) 0.108(7) 0.098(6) 0.041(5) -0.009(4) 0.028(5)
C15 0.069(5) 0.096(6) 0.064(4) 0.023(4) -0.007(4) 0.010(4)
C16 0.042(3) 0.071(4) 0.046(3) 0.016(3) -0.001(2) -0.003(3)
C17 0.040(3) 0.066(4) 0.040(3) 0.002(3) 0.001(2) -0.011(3)
C18 0.071(4) 0.104(6) 0.042(3) 0.008(4) -0.010(3) -0.026(4)
C19 0.094(6) 0.102(6) 0.046(4) -0.021(4) 0.007(4) -0.034(5)
C20 0.085(5) 0.078(5) 0.061(4) -0.029(4) 0.023(4) -0.018(4)
C21 0.055(4) 0.059(4) 0.055(4) -0.010(3) 0.011(3) -0.007(3)
C22 0.031(3) 0.052(3) 0.038(3) -0.003(2) 0.005(2) -0.009(2)
C23 0.042(3) 0.049(3) 0.042(3) 0.000(2) 0.008(2) -0.002(2)
C24 0.047(3) 0.056(4) 0.038(3) -0.001(3) 0.016(2) 0.004(3)
C25 0.045(3) 0.046(3) 0.043(3) -0.005(2) 0.004(2) 0.004(3)
C26 0.036(3) 0.044(3) 0.034(3) 0.000(2) 0.006(2) 0.000(2)
C27 0.027(2) 0.037(3) 0.043(3) 0.002(2) 0.005(2) 0.000(2)
C28 0.035(3) 0.041(3) 0.032(2) 0.001(2) 0.002(2) 0.002(2)
C29 0.041(3) 0.045(3) 0.040(3) -0.002(2) 0.005(2) 0.000(2)
C30 0.052(3) 0.061(4) 0.051(3) -0.006(3) 0.013(3) -0.017(3)
C31 0.055(4) 0.069(4) 0.049(3) -0.012(3) 0.020(3) -0.008(3)
C32 0.053(3) 0.050(4) 0.043(3) -0.011(3) 0.007(3) -0.005(3)
C33 0.040(3) 0.039(3) 0.038(3) -0.002(2) 0.003(2) 0.000(2)
C34 0.038(3) 0.041(3) 0.041(3) -0.005(2) 0.003(2) 0.002(2)
C35 0.036(3) 0.043(3) 0.045(3) 0.001(3) 0.001(2) -0.004(2)
C36 0.038(3) 0.040(3) 0.046(3) 0.002(2) -0.003(2) 0.000(2)
C37 0.043(3) 0.061(4) 0.050(3) -0.005(3) 0.005(3) 0.002(3)
C38 0.061(4) 0.058(4) 0.060(4) -0.017(3) -0.003(3) -0.009(3)
C39 0.066(4) 0.058(4) 0.090(5) -0.012(4) -0.001(4) -0.022(3)
C40 0.053(4) 0.077(5) 0.074(4) -0.009(4) 0.018(3) -0.023(3)
C41 0.048(3) 0.060(4) 0.056(4) -0.004(3) 0.009(3) -0.009(3)
P1 0.0571(10) 0.0683(11) 0.0657(11) -0.0052(9) 0.0108(9) 0.0027(8)
F1 0.156(5) 0.239(7) 0.068(3) -0.055(4) -0.008(3) 0.047(5)
F2 0.182(5) 0.113(4) 0.139(4) 0.017(4) 0.074(4) -0.052(4)
F3 0.083(3) 0.130(4) 0.212(6) -0.018(4) 0.052(3) 0.032(3)
F4 0.101(3) 0.079(3) 0.192(5) -0.024(3) 0.034(3) -0.020(3)
F5 0.109(3) 0.122(4) 0.085(3) 0.016(3) 0.025(2) 0.059(3)
F6 0.108(4) 0.131(4) 0.075(3) 0.013(3) -0.011(2) -0.009(3)
C42 0.214(14) 0.201(15) 0.122(9) -0.022(9) 0.051(9) -0.054(12)
C43 0.234(19) 0.222(19) 0.203(16) -0.025(12) -0.005(13) -0.153(16)
Cl1' 0.224(11) 0.336(16) 0.140(6) 0.107(9) 0.064(7) 0.070(10)
Cl2' 0.156(6) 0.122(5) 0.145(5) -0.043(4) 0.022(4) -0.016(4)
Cl1 0.259(12) 0.196(10) 0.358(16) -0.055(10) 0.115(12) -0.005(9)
Cl2 0.169(9) 0.42(3) 0.70(4) -0.39(3) -0.101(16) -0.026(12)
Cl3 0.127(6) 0.421(19) 0.369(14) -0.099(14) 0.070(8) -0.095(9)
Cl4 0.100(4) 0.111(4) 0.083(3) -0.002(3) -0.009(2) -0.026(3)
Cl3' 0.110(4) 0.157(5) 0.079(3) -0.027(3) 0.025(3) -0.049(3)
Cl4' 0.32(2) 0.43(3) 0.85(5) -0.25(3) -0.32(3) 0.24(2)

loop_
_atom_type_symbol
_atom_type_description
_atom_type_scat_dispersion_real
_atom_type_scat_dispersion_imag
_atom_type_scat_source
C C 0.0033 0.0016 'International Tables Vol C Tables 4.2.6.8 and 6.1.1.4'
H H 0.0000 0.0000 'International Tables Vol C Tables 4.2.6.8 and 6.1.1.4'
N N 0.0061 0.0033 'International Tables Vol C Tables 4.2.6.8 and 6.1.1.4'
O O 0.0106 0.0060 'International Tables Vol C Tables 4.2.6.8 and 6.1.1.4'
Ir Ir -1.4442 7.9887 'International Tables Vol C Tables 4.2.6.8 and 6.1.1.4'
P P 0.1023 0.0942 'International Tables Vol C Tables 4.2.6.8 and 6.1.1.4'
F F 0.0171 0.0103 'International Tables Vol C Tables 4.2.6.8 and 6.1.1.4'
Cl Cl 0.1484 0.1585 'International Tables Vol C Tables 4.2.6.8 and 6.1.1.4'

loop_
_geom_angle_atom_site_label_1
_geom_angle_atom_site_label_2
_geom_angle_atom_site_label_3
_geom_angle
C22 Ir1 C6 88.55(19)
C22 Ir1 N1 92.19(19)
C6 Ir1 N1 80.47(19)
C22 Ir1 N2 80.7(2)
C6 Ir1 N2 93.34(19)
N1 Ir1 N2 170.76(17)
C22 Ir1 N4 97.43(17)
C6 Ir1 N4 173.35(16)
N1 Ir1 N4 96.32(16)
N2 Ir1 N4 90.51(16)
C22 Ir1 N3 172.76(18)
C6 Ir1 N3 97.21(17)
N1 Ir1 N3 93.10(15)
N2 Ir1 N3 94.49(17)
N4 Ir1 N3 77.07(15)
C11 N1 C7 118.6(4)
C11 N1 Ir1 125.6(4)
C7 N1 Ir1 115.5(3)
C12 N2 C16 119.0(5)
C12 N2 Ir1 125.4(4)
C16 N2 Ir1 115.5(4)
C23 N3 C27 119.0(4)
C23 N3 Ir1 126.7(3)
C27 N3 Ir1 114.2(3)
C32 N4 C28 118.1(4)
C32 N4 Ir1 127.6(4)
C28 N4 Ir1 114.3(3)
C35 N5 C34 105.0(4)
C33 N6 C35 106.7(4)
C2 C1 C6 120.0(6)
C3 C2 C1 120.9(6)
C2 C3 C4 120.0(6)
C3 C4 C5 119.9(6)
C4 C5 C6 121.6(5)
C4 C5 C7 122.5(6)
C6 C5 C7 115.9(4)
C5 C6 C1 117.5(5)
C5 C6 Ir1 114.2(4)
C1 C6 Ir1 128.2(4)
N1 C7 C8 120.5(5)
N1 C7 C5 113.4(5)
C8 C7 C5 126.2(5)
C9 C8 C7 119.5(6)
C10 C9 C8 119.8(6)
C9 C10 C11 118.8(5)
N1 C11 C10 122.6(5)
N2 C12 C13 122.7(7)
C12 C13 C14 118.9(7)
C15 C14 C13 119.6(7)
C14 C15 C16 120.4(7)
N2 C16 C15 119.5(6)
N2 C16 C17 114.0(5)
C15 C16 C17 126.5(6)
C18 C17 C22 121.0(6)
C18 C17 C16 123.5(6)
C22 C17 C16 115.5(5)
C19 C18 C17 120.0(7)
C18 C19 C20 120.4(6)
C19 C20 C21 120.9(7)
C20 C21 C22 120.8(6)
C21 C22 C17 116.8(5)
C21 C22 Ir1 129.1(4)
C17 C22 Ir1 114.1(4)
N3 C23 C24 122.1(5)
C25 C24 C23 121.1(5)
C24 C25 C26 117.7(5)
C27 C26 C25 118.8(5)
C27 C26 C33 115.4(4)
C25 C26 C33 125.9(5)
N3 C27 C26 121.4(4)
N3 C27 C28 116.9(4)
C26 C27 C28 121.7(4)
N4 C28 C29 122.1(4)
N4 C28 C27 116.7(4)
C29 C28 C27 121.1(4)
C30 C29 C28 117.9(5)
C30 C29 C34 124.5(5)
C28 C29 C34 117.5(4)
C31 C30 C29 118.9(5)
C30 C31 C32 120.8(5)
N4 C32 C31 122.1(5)
N6 C33 C34 105.6(4)
N6 C33 C26 130.5(4)
C34 C33 C26 123.9(5)
N5 C34 C33 110.6(4)
N5 C34 C29 129.1(5)
C33 C34 C29 120.4(5)
N5 C35 N6 112.2(4)
N5 C35 C36 124.4(5)
N6 C35 C36 123.4(5)
C41 C36 C37 118.7(5)
C41 C36 C35 119.0(5)
C37 C36 C35 122.3(5)
C38 C37 C36 120.6(5)
C37 C38 C39 120.1(6)
C40 C39 C38 119.7(6)
C39 C40 C41 120.6(6)
C40 C41 C36 120.2(6)
F3 P1 F1 93.2(3)
F3 P1 F2 90.8(3)
F1 P1 F2 92.1(4)
F3 P1 F4 90.5(3)
F1 P1 F4 91.7(4)
F2 P1 F4 175.9(3)
F3 P1 F5 177.2(3)
F1 P1 F5 89.7(3)
F2 P1 F5 89.2(3)
F4 P1 F5 89.3(3)
F3 P1 F6 92.1(3)
F1 P1 F6 174.7(3)
F2 P1 F6 87.9(3)
F4 P1 F6 88.1(3)
F5 P1 F6 85.0(2)
Cl2 C42 Cl1' 50.2(10)
Cl2 C42 Cl1 109.3(13)
Cl1' C42 Cl1 60.8(7)
Cl2 C42 Cl2' 65.1(12)
Cl1' C42 Cl2' 112.2(10)
Cl1 C42 Cl2' 145.2(10)
Cl4' C43 Cl3 99.0(14)
Cl4' C43 Cl3' 104.2(12)
Cl3 C43 Cl3' 69.4(11)
Cl4' C43 Cl4 19.7(12)
Cl3 C43 Cl4 117.8(10)
Cl3' C43 Cl4 104.0(9)

loop_
_geom_bond_atom_site_label_1
_geom_bond_atom_site_label_2
_geom_bond_distance
Ir1 C22 2.009(5)
Ir1 C6 2.017(5)
Ir1 N1 2.037(4)
Ir1 N2 2.042(4)
Ir1 N4 2.139(4)
Ir1 N3 2.144(4)
N1 C11 1.328(6)
N1 C7 1.366(6)
N2 C12 1.338(7)
N2 C16 1.368(7)
N3 C23 1.324(6)
N3 C27 1.364(6)
N4 C32 1.333(6)
N4 C28 1.367(6)
N5 C35 1.311(6)
N5 C34 1.367(6)
N6 C33 1.361(6)
N6 C35 1.369(6)
C1 C2 1.395(8)
C1 C6 1.399(7)
C2 C3 1.357(9)
C3 C4 1.369(8)
C4 C5 1.384(7)
C5 C6 1.387(7)
C5 C7 1.468(7)
C7 C8 1.384(7)
C8 C9 1.364(8)
C9 C10 1.364(8)
C10 C11 1.374(7)
C12 C13 1.364(8)
C13 C14 1.367(10)
C14 C15 1.362(10)
C15 C16 1.385(8)
C16 C17 1.456(8)
C17 C18 1.402(8)
C17 C22 1.413(7)
C18 C19 1.358(10)
C19 C20 1.361(10)
C20 C21 1.392(8)
C21 C22 1.395(8)
C23 C24 1.379(7)
C24 C25 1.372(7)
C25 C26 1.405(6)
C26 C27 1.403(7)
C26 C33 1.432(7)
C27 C28 1.436(6)
C28 C29 1.400(7)
C29 C30 1.393(7)
C29 C34 1.428(7)
C30 C31 1.363(7)
C31 C32 1.376(7)
C33 C34 1.377(6)
C35 C36 1.469(7)
C36 C41 1.384(7)
C36 C37 1.392(7)
C37 C38 1.371(8)
C38 C39 1.378(8)
C39 C40 1.369(8)
C40 C41 1.379(8)
P1 F3 1.537(5)
P1 F1 1.538(5)
P1 F2 1.553(5)
P1 F4 1.562(5)
P1 F5 1.586(4)
P1 F6 1.591(4)
C42 Cl2 1.525(16)
C42 Cl1' 1.688(15)
C42 Cl1 1.706(15)
C42 Cl2' 1.753(15)
C43 Cl4' 1.56(3)
C43 Cl3 1.581(15)
C43 Cl3' 1.63(2)
C43 Cl4 1.96(2)
